data_4503220
loop_
_publ_author_name
'Yue, Chengyang'
'Jiang, Feilong'
'Xu, Ying'
'Yuan, Daqiang'
'Chen, Lian'
'Yan, Chunfeng'
'Hong, Maochun'

_publ_section_title
;
 The Aggregations and Strong Emissions of d8 and d10
 Metal--8-Hydroxyquinaldine Complexes
;
_journal_coden_ASTM CGDEFU
_journal_issue 8
_journal_name_full 'Crystal Growth & Design'
_journal_page_first 2721
_journal_page_last 2728
_journal_paper_doi 10.1021/cg700785h
_journal_volume 8
_journal_year 2008
_chemical_formula_moiety 'C14 H16 Cl N O Pt S'
_chemical_formula_sum 'C14 H16 Cl N O Pt S'
_chemical_formula_weight 476.88
_space_group_IT_number 61
_symmetry_cell_setting orthorhombic
_symmetry_space_group_name_Hall '-P 2ac 2ab'
_symmetry_space_group_name_H-M 'P b c a'
_atom_sites_solution_hydrogens geom
_atom_sites_solution_primary direct
_atom_sites_solution_secondary difmap
_audit_creation_method SHELXL-97
_cell_angle_alpha 90.00
_cell_angle_beta 90.00
_cell_angle_gamma 90.00
_cell_formula_units_Z 8
_cell_length_a 10.9724(5)
_cell_length_b 9.1655(5)
_cell_length_c 29.1477(15)
_cell_measurement_reflns_used 5279
_cell_measurement_temperature 293(2)
_cell_measurement_theta_max 27.4835
_cell_measurement_theta_min 2.0951
_cell_volume 2931.3(3)
_computing_structure_refinement 'SHELXL-97 (Sheldrick, 1997)'
_computing_structure_solution 'SHELXS-97 (Sheldrick, 1990)'
_diffrn_ambient_temperature 293(2)
_diffrn_measured_fraction_theta_full 0.999
_diffrn_measured_fraction_theta_max 0.999
_diffrn_measurement_device_type
;   
Mercury70 (2x2 bin mode)
;
_diffrn_measurement_method CCD_Profile_fitting
_diffrn_radiation_monochromator graphite
_diffrn_radiation_source 'fine-focus sealed tube'
_diffrn_radiation_type MoK\a
_diffrn_radiation_wavelength 0.71073
_diffrn_reflns_av_R_equivalents 0.0293
_diffrn_reflns_av_sigmaI/netI 0.0185
_diffrn_reflns_limit_h_max 14
_diffrn_reflns_limit_h_min -14
_diffrn_reflns_limit_k_max 9
_diffrn_reflns_limit_k_min -11
_diffrn_reflns_limit_l_max 34
_diffrn_reflns_limit_l_min -37
_diffrn_reflns_number 19723
_diffrn_reflns_theta_full 27.48
_diffrn_reflns_theta_max 27.48
_diffrn_reflns_theta_min 2.32
_exptl_absorpt_coefficient_mu 9.889
_exptl_absorpt_correction_T_max 0.3186
_exptl_absorpt_correction_T_min 0.1912
_exptl_absorpt_correction_type multi-scan
_exptl_crystal_colour Red
_exptl_crystal_density_diffrn 2.161
_exptl_crystal_density_method 'not measured'
_exptl_crystal_description Prism
_exptl_crystal_F_000 1808
_exptl_crystal_size_max 0.25
_exptl_crystal_size_mid 0.25
_exptl_crystal_size_min 0.15
_refine_diff_density_max 1.470
_refine_diff_density_min -1.155
_refine_diff_density_rms 0.113
_refine_ls_extinction_method none
_refine_ls_goodness_of_fit_ref 1.078
_refine_ls_hydrogen_treatment constr
_refine_ls_matrix_type full
_refine_ls_number_parameters 173
_refine_ls_number_reflns 3352
_refine_ls_number_restraints 0
_refine_ls_restrained_S_all 1.078
_refine_ls_R_factor_all 0.0431
_refine_ls_R_factor_gt 0.0355
_refine_ls_shift/su_max 0.001
_refine_ls_shift/su_mean 0.000
_refine_ls_structure_factor_coef Fsqd
_refine_ls_weighting_details 'calc w=1/[\s^2^(Fo^2^)+(0.0300P)^2^+10.0000P] where P=(Fo^2^+2Fc^2^)/3'
_refine_ls_weighting_scheme calc
_refine_ls_wR_factor_gt 0.0737
_refine_ls_wR_factor_ref 0.0772
_reflns_number_gt 2939
_reflns_number_total 3352
_reflns_threshold_expression >2sigma(I)
_cod_data_source_file cg700785h-file005.cif
_cod_data_source_block d:\yuecy\crystal\yy-173\61
_cod_depositor_comments
;
The following automatic conversions were performed:

'_exptl_absorpt_correction_type' value 'Multi-scan' changed to
'multi-scan' according to
/home/saulius/struct/CIF-dictionaries/cif_core.dic dictionary named
'cif_core.dic' version 2.4.1 from 2010-06-29.

Automatic conversion script
Id: cif_fix_values 1715 2011-07-08 13:25:40Z adriana 
;
_cod_original_sg_symbol_H-M Pbca
_cod_database_code 4503220

loop_
_symmetry_equiv_pos_as_xyz
'x, y, z'
'-x+1/2, -y, z+1/2'
'x+1/2, -y+1/2, -z'
'-x, y+1/2, -z+1/2'
'-x, -y, -z'
'x-1/2, y, -z-1/2'
'-x-1/2, y-1/2, z'
'x, -y-1/2, z-1/2'

loop_
_atom_site_label
_atom_site_type_symbol
_atom_site_fract_x
_atom_site_fract_y
_atom_site_fract_z
_atom_site_U_iso_or_equiv
_atom_site_adp_type
_atom_site_occupancy
_atom_site_symmetry_multiplicity
_atom_site_calc_flag
_atom_site_refinement_flags
Pt1 Pt 0.935942(18) 0.15799(2) 0.390020(7) 0.04234(9) Uani 1 1 d .
S1 S 0.75820(16) 0.2831(2) 0.39137(6) 0.0654(4) Uani 1 1 d .
O1 O 0.9057(4) 0.1076(5) 0.32466(13) 0.0544(10) Uani 1 1 d .
N1 N 1.0961(4) 0.0387(5) 0.37831(17) 0.0453(10) Uani 1 1 d .
C9 C 1.0966(5) -0.0065(6) 0.33278(19) 0.0436(12) Uani 1 1 d .
C1 C 1.1885(5) -0.0015(7) 0.4050(2) 0.0554(15) Uani 1 1 d .
C8 C 0.9969(5) 0.0339(6) 0.30540(19) 0.0469(13) Uani 1 1 d .
C4 C 1.1911(6) -0.0928(7) 0.3138(2) 0.0580(15) Uani 1 1 d .
C7 C 0.9936(6) -0.0056(8) 0.2597(2) 0.0609(16) Uani 1 1 d .
H7 H 0.9296 0.0245 0.2411 0.073 Uiso 1 1 calc R
C11 C 0.6571(6) 0.2138(9) 0.3473(2) 0.0692(19) Uani 1 1 d .
H11A H 0.6271 0.2932 0.3284 0.083 Uiso 1 1 calc R
H11B H 0.7000 0.1452 0.3277 0.083 Uiso 1 1 calc R
C12 C 0.5543(7) 0.1401(10) 0.3709(3) 0.084(2) Uani 1 1 d .
H12A H 0.4783 0.1698 0.3567 0.100 Uiso 1 1 calc R
H12B H 0.5623 0.0354 0.3671 0.100 Uiso 1 1 calc R
C10 C 1.1935(7) 0.0436(10) 0.4545(2) 0.080(2) Uani 1 1 d .
H10A H 1.1862 0.1477 0.4567 0.120 Uiso 1 1 calc R
H10B H 1.2697 0.0134 0.4676 0.120 Uiso 1 1 calc R
H10C H 1.1277 -0.0016 0.4710 0.120 Uiso 1 1 calc R
C13 C 0.5504(9) 0.1737(12) 0.4182(4) 0.111(4) Uani 1 1 d .
H13A H 0.4950 0.2548 0.4228 0.134 Uiso 1 1 calc R
H13B H 0.5175 0.0904 0.4346 0.134 Uiso 1 1 calc R
Cl1 Cl 0.95805(17) 0.2422(3) 0.46406(6) 0.0840(6) Uani 1 1 d .
C2 C 1.2849(6) -0.0867(8) 0.3873(3) 0.0670(19) Uani 1 1 d .
H2 H 1.3487 -0.1135 0.4066 0.080 Uiso 1 1 calc R
C5 C 1.1841(7) -0.1352(8) 0.2677(3) 0.072(2) Uani 1 1 d .
H5 H 1.2450 -0.1928 0.2549 0.087 Uiso 1 1 calc R
C3 C 1.2868(6) -0.1299(8) 0.3434(3) 0.071(2) Uani 1 1 d .
H3 H 1.3519 -0.1849 0.3325 0.085 Uiso 1 1 calc R
C6 C 1.0877(7) -0.0915(9) 0.2416(3) 0.075(2) Uani 1 1 d .
H6 H 1.0842 -0.1195 0.2110 0.090 Uiso 1 1 calc R
C14 C 0.6623(7) 0.2094(15) 0.4371(3) 0.118(4) Uani 1 1 d .
H14A H 0.7000 0.1234 0.4503 0.142 Uiso 1 1 calc R
H14B H 0.6518 0.2814 0.4612 0.142 Uiso 1 1 calc R

loop_
_atom_site_aniso_label
_atom_site_aniso_U_11
_atom_site_aniso_U_22
_atom_site_aniso_U_33
_atom_site_aniso_U_23
_atom_site_aniso_U_13
_atom_site_aniso_U_12
Pt1 0.03781(12) 0.04616(14) 0.04305(13) 0.00187(9) 0.00430(8) -0.00543(9)
S1 0.0482(8) 0.0565(10) 0.0916(12) -0.0141(9) 0.0107(8) 0.0008(7)
O1 0.049(2) 0.069(3) 0.045(2) -0.001(2) -0.0013(17) 0.010(2)
N1 0.038(2) 0.042(3) 0.056(3) 0.010(2) 0.001(2) -0.004(2)
C9 0.043(3) 0.037(3) 0.050(3) 0.007(2) 0.009(2) -0.005(2)
C1 0.044(3) 0.059(4) 0.064(4) 0.016(3) -0.004(3) -0.004(3)
C8 0.046(3) 0.049(3) 0.046(3) 0.004(3) 0.007(2) -0.010(3)
C4 0.049(3) 0.050(3) 0.076(4) 0.005(3) 0.015(3) -0.001(3)
C7 0.060(4) 0.070(5) 0.053(4) -0.004(3) 0.005(3) -0.003(3)
C11 0.050(3) 0.101(6) 0.056(4) 0.007(4) 0.000(3) 0.025(4)
C12 0.068(5) 0.077(6) 0.106(7) 0.005(5) -0.017(4) -0.003(4)
C10 0.069(4) 0.105(6) 0.066(4) 0.015(4) -0.020(4) 0.004(5)
C13 0.104(8) 0.132(10) 0.099(7) -0.018(6) 0.039(6) -0.042(6)
Cl1 0.0669(10) 0.1274(19) 0.0578(10) -0.0283(11) -0.0016(8) -0.0031(12)
C2 0.042(3) 0.071(5) 0.089(5) 0.029(4) -0.006(3) 0.009(3)
C5 0.072(5) 0.061(4) 0.084(5) -0.016(4) 0.023(4) 0.008(4)
C3 0.053(4) 0.065(4) 0.096(6) 0.014(4) 0.013(4) 0.014(3)
C6 0.082(5) 0.082(5) 0.061(4) -0.013(4) 0.018(4) -0.004(4)
C14 0.050(4) 0.253(14) 0.052(4) -0.011(6) 0.015(3) 0.022(6)

loop_
_atom_type_symbol
_atom_type_description
_atom_type_scat_dispersion_real
_atom_type_scat_dispersion_imag
_atom_type_scat_source
C C 0.0033 0.0016 'International Tables Vol C Tables 4.2.6.8 and 6.1.1.4'
H H 0.0000 0.0000 'International Tables Vol C Tables 4.2.6.8 and 6.1.1.4'
N N 0.0061 0.0033 'International Tables Vol C Tables 4.2.6.8 and 6.1.1.4'
O O 0.0106 0.0060 'International Tables Vol C Tables 4.2.6.8 and 6.1.1.4'
Pt Pt -1.7033 8.3905 'International Tables Vol C Tables 4.2.6.8 and 6.1.1.4'
S S 0.1246 0.1234 'International Tables Vol C Tables 4.2.6.8 and 6.1.1.4'
Cl Cl 0.1484 0.1585 'International Tables Vol C Tables 4.2.6.8 and 6.1.1.4'

loop_
_geom_angle_atom_site_label_1
_geom_angle_atom_site_label_2
_geom_angle_atom_site_label_3
_geom_angle
O1 Pt1 N1 82.13(18)
O1 Pt1 S1 89.45(12)
N1 Pt1 S1 171.51(14)
O1 Pt1 Cl1 173.02(14)
N1 Pt1 Cl1 103.81(14)
S1 Pt1 Cl1 84.53(7)
C11 S1 C14 92.0(4)
C11 S1 Pt1 109.7(2)
C14 S1 Pt1 108.8(3)
C8 O1 Pt1 113.3(3)
C1 N1 C9 118.2(5)
C1 N1 Pt1 133.5(4)
C9 N1 Pt1 108.3(3)
N1 C9 C8 117.5(5)
N1 C9 C4 122.8(5)
C8 C9 C4 119.7(6)
N1 C1 C2 120.7(6)
N1 C1 C10 120.9(6)
C2 C1 C10 118.4(6)
O1 C8 C7 121.3(6)
O1 C8 C9 118.7(5)
C7 C8 C9 120.0(6)
C5 C4 C3 124.4(7)
C5 C4 C9 119.3(6)
C3 C4 C9 116.3(6)
C8 C7 C6 119.4(7)
C12 C11 S1 107.2(5)
C13 C12 C11 112.1(7)
C14 C13 C12 114.4(8)
C3 C2 C1 121.6(6)
C6 C5 C4 119.7(6)
C2 C3 C4 120.4(6)
C5 C6 C7 121.9(7)
C13 C14 S1 107.9(7)

loop_
_geom_bond_atom_site_label_1
_geom_bond_atom_site_label_2
_geom_bond_distance
Pt1 O1 1.988(4)
Pt1 N1 2.098(5)
Pt1 S1 2.2626(18)
Pt1 Cl1 2.3047(18)
S1 C11 1.812(7)
S1 C14 1.828(9)
O1 C8 1.332(7)
N1 C1 1.329(7)
N1 C9 1.390(7)
C9 C8 1.403(8)
C9 C4 1.417(8)
C1 C2 1.413(9)
C1 C10 1.503(9)
C8 C7 1.382(8)
C4 C5 1.402(10)
C4 C3 1.401(10)
C7 C6 1.400(10)
C11 C12 1.484(11)
C12 C13 1.413(14)
C13 C14 1.385(12)
C2 C3 1.339(10)
C5 C6 1.362(10)
